data_7130408
loop_
_publ_author_name
'Abeysekera, Amila M.'
'Averkiev, Boris B.'
'Sinha, Abhijeet Shekhar'
'Aaker\"oy, Christer'

_publ_section_title
;
 Evaluating structure-property relationship in a new family of
 mechanically flexible co-crystals
;
_journal_name_full 'Chemical Communications'
_journal_paper_doi 10.1039/D2CC02047E
_journal_year 2022
_chemical_formula_moiety 'C7 H7 I N2 O, C7 H5 Cl O2'
_chemical_formula_sum 'C14 H12 Cl I N2 O3'
_chemical_formula_weight 418.61
_space_group_crystal_system triclinic
_space_group_IT_number 2
_space_group_name_Hall '-P 1'
_space_group_name_H-M_alt 'P -1'
_atom_sites_solution_hydrogens geom
_atom_sites_solution_primary iterative
_audit_creation_date 2021-06-23
_audit_creation_method
;
Olex2 1.3-ac4
(compiled 2020.11.27 svn.r5f609507 for Rigaku Oxford Diffraction, GUI svn.r6214)
;
_audit_update_record
;
2022-02-14 deposited with the CCDC.	2022-07-26 downloaded from the CCDC.
;
_cell_angle_alpha 78.041(2)
_cell_angle_beta 88.920(2)
_cell_angle_gamma 87.755(2)
_cell_formula_units_Z 2
_cell_length_a 4.35000(10)
_cell_length_b 11.5717(2)
_cell_length_c 15.4381(3)
_cell_measurement_reflns_used 12376
_cell_measurement_temperature 200.00(10)
_cell_measurement_theta_max 76.6050
_cell_measurement_theta_min 2.8840
_cell_volume 759.61(3)
_computing_cell_refinement 'CrysAlisPro 1.171.41.111a (Rigaku OD, 2021)'
_computing_data_collection 'CrysAlisPro 1.171.41.111a (Rigaku OD, 2021)'
_computing_data_reduction 'CrysAlisPro 1.171.41.111a (Rigaku OD, 2021)'
_computing_molecular_graphics 'Olex2 1.3-ac4 (Dolomanov et al., 2009)'
_computing_publication_material 'Olex2 1.3-ac4 (Dolomanov et al., 2009)'
_computing_structure_refinement 'SHELXL 2018/3 (Sheldrick, 2015)'
_computing_structure_solution 'olex2.solve 1.3-ac4 (Bourhis et al., 2015)'
_diffrn_ambient_environment N~2~
_diffrn_ambient_temperature 200.00(10)
_diffrn_detector 'Hybrid Pixel Array Detector'
_diffrn_detector_area_resol_mean 10.0000
_diffrn_detector_type HyPix
_diffrn_measured_fraction_theta_full 1.000
_diffrn_measured_fraction_theta_max 0.994
_diffrn_measurement_details
;
List of Runs (angles in degrees, time in seconds):

  # Type    Start    End  Width  t~exp~   \w     \q     \k     \f   Frames
#--------------------------------------------------------------------------
  1  \w    -63.00 -16.00   0.50    1.20    --  -43.30  96.00 -90.00   94
  2  \w     -8.00  26.00   0.50    1.20    --  -43.30  96.00 -90.00   68
  3  \w      4.00  50.00   0.50    1.20    --   43.30 -96.00 160.00   92
  4  \w    -72.00 -47.00   0.50    4.00    --  -90.25  96.00 -90.00   50
  5  \w     73.00 104.00   0.50    4.00    --  111.75 -96.00 160.00   62
  6  \w    142.00 167.00   0.50    4.00    --  111.75  96.00 -90.00   50
  7  \w    -70.00 -28.00   0.50    1.20    --  -43.30  77.00   0.00   84
  8  \w    -23.00  28.00   0.50    1.20    --  -43.30  77.00   0.00  102
  9  \w    -43.00  34.00   0.50    1.20    --  -43.30  38.00 -60.00  154
 10  \w   -116.00 -19.00   0.50    1.20    --  -43.30 -77.00-180.00  194
 11  \w     65.00  97.00   0.50    1.20    --   43.30-125.00-180.00   64
 12  \w   -134.00-108.00   0.50    4.00    --  -90.25 -96.00 160.00   52
 13  \w   -156.00 -83.00   0.50    4.00    --  -90.25 -94.00 -90.00  146
 14  \w    106.00 153.00   0.50    4.00    --  111.75  45.00-120.00   94
 15  \w     38.00  63.00   0.50    4.00    --  111.75 -61.00  60.00   50
 16  \w     89.00 169.00   0.50    4.00    --  111.75  30.00   0.00  160
 17  \w     73.00  98.00   0.50    4.00    --  111.75 -94.00  60.00   50
 18  \w     89.00 147.00   0.50    4.00    --  111.75  30.00 150.00  116
 19  \w     86.00 112.00   0.50    4.00    --  111.75-125.00-120.00   52
 20  \w     73.00 101.00   0.50    4.00    --  111.75  15.00  90.00   56
 21  \w     42.00  68.00   0.50    4.00    --  111.75 -94.00  60.00   52
 22  \w     84.00 111.00   0.50    4.00    --  111.75-125.00   0.00   54
 23  \w     77.00 106.00   0.50    4.00    --  111.75 -94.00   0.00   58
 24  \w     38.00  64.00   0.50    4.00    --  111.75-125.00   0.00   52
 25  \w     59.00  84.00   0.50    4.00    --  111.75-125.00-150.00   50
 26  \w     67.00  97.00   0.50    4.00    --  111.75 -94.00-120.00   60
 27  \w     38.00  64.00   0.50    4.00    --  111.75 -94.00  90.00   52
 28  \w     81.00 106.00   0.50    4.00    --  111.75 -94.00  90.00   50
 29  \w     40.00  91.00   0.50    4.00    --  111.75 -77.00   0.00  102
 30  \w     91.00 158.00   0.50    4.00    --  111.75  45.00-180.00  134
 31  \w     50.00 100.00   0.50    4.00    --  111.75 -94.00  30.00  100
 32  \w     47.00  72.00   0.50    4.00    --  111.75-125.00-120.00   50
 33  \w     80.00 105.00   0.50    4.00    --  111.75 -77.00  90.00   50
 34  \w     89.00 119.00   0.50    4.00    --  111.75  61.00 -90.00   60
 35  \w    140.00 166.00   0.50    4.00    --  111.75  61.00 -90.00   52
 36  \w    147.00 176.00   0.50    4.00    --  111.75  15.00-150.00   58
 37  \w     43.00  93.00   0.50    4.00    --  111.75 -94.00 -90.00  100
 38  \w     83.00 144.00   0.50    4.00    --  111.75  15.00 -90.00  122
 39  \w     39.00  65.00   0.50    4.00    --  111.75 -61.00  30.00   52
 40  \w     49.00  75.00   0.50    4.00    --  111.75 -77.00  90.00   52
 41  \w     38.00  80.00   0.50    4.00    --  111.75 -68.00  84.83   84
 42  \w    144.00 170.00   0.50    4.00    --  111.75  77.00 120.00   52
 43  \w     42.00  67.00   0.50    4.00    --  111.75 -77.00 -60.00   50
 44  \w     70.00 109.00   0.50    4.00    --  111.75-118.00 -49.22   78
 45  \w     52.00  93.00   0.50    4.00    --  111.75 -94.00 -30.00   82
 46  \w     87.00 112.00   0.50    4.00    --  111.75-125.00-150.00   50
 47  \w     80.00 112.00   0.50    4.00    --  111.75-125.00  30.00   64
 48  \w     57.00 106.00   0.50    4.00    --  111.75-125.00 120.00   98
 49  \w     91.00 151.00   0.50    4.00    --  111.75  45.00 150.00  120
 50  \w    127.00 153.00   0.50    4.00    --  111.75  77.00 150.00   52
 51  \w     54.00 104.00   0.50    4.00    --  111.75 -77.00-180.00  100
 52  \w     45.00  77.00   0.50    4.00    --  111.75 -77.00-150.00   64
 53  \w    109.00 176.00   0.50    4.00    --  111.75  15.00  90.00  134
 54  \w     38.00  74.00   0.50    4.00    --  111.75-125.00 -30.00   72
 55  \w     45.00  70.00   0.50    4.00    --  111.75 -61.00 150.00   50
 56  \w     91.00 117.00   0.50    4.00    --  111.75  58.00 135.98   52
 57  \w     91.00 116.00   0.50    4.00    --  111.75  61.00-180.00   50
 58  \w    116.00 141.00   0.50    4.00    --  111.75  77.00  30.00   50
 59  \w    115.00 141.00   0.50    4.00    --  111.75 -80.00-102.39   52
 60  \w     43.00  68.00   0.50    4.00    --  111.75 -94.00   0.00   50
 61  \w    118.00 143.00   0.50    4.00    --  111.75  96.00 -90.00   50
 62  \w     80.00 108.00   0.50    4.00    --  111.75-125.00  90.00   56
 63  \w     84.00 119.00   0.50    4.00    --  111.75  77.00  60.00   70
 64  \w    125.00 151.00   0.50    4.00    --  111.75  77.00  60.00   52
 65  \w     38.00  63.00   0.50    4.00    --  111.75 -61.00 -30.00   50
 66  \w     96.00 122.00   0.50    4.00    --  111.75  67.00-164.73   52
 67  \w    150.00 176.00   0.50    4.00    --  111.75  67.00-164.73   52
 68  \w     49.00  75.00   0.50    4.00    --  111.75 -77.00  30.00   52
 69  \w     62.00  88.00   0.50    4.00    --  111.75 -94.00-180.00   52
 70  \w     81.00 106.00   0.50    4.00    --  111.75 -94.00 120.00   50
 71  \w    143.00 169.00   0.50    4.00    --  111.75  45.00-180.00   52
 72  \w    143.00 169.00   0.50    4.00    --  111.75  45.00-150.00   52
 73  \w    117.00 143.00   0.50    4.00    --  111.75 -83.00 107.03   52
 74  \w     47.00  73.00   0.50    4.00    --  111.75-125.00  90.00   52
 75  \w   -116.00 -14.00   0.50    1.20    --  -43.30 -77.00   0.00  204
 76  \w   -116.00 -20.00   0.50    1.20    --  -43.30 -57.00 -90.00  192
 77  \w   -116.00 -20.00   0.50    1.20    --  -43.30 -57.00  90.00  192
 78  \w   -116.00 -14.00   0.50    1.20    --  -43.30 -77.00  60.00  204
 79  \w   -116.00 -14.00   0.50    1.20    --  -43.30 -77.00 -90.00  204
 80  \w   -120.00 -20.00   0.50    1.20    --  -43.30 -38.00-180.00  200
 81  \w    -34.00  43.00   0.50    1.20    --   43.30 -38.00 150.00  154
 82  \w     14.00 117.00   0.50    1.20    --   43.30  77.00-180.00  206
 83  \w     12.00 123.00   0.50    1.20    --   43.30  19.00  30.00  222
 84  \w     14.00 117.00   0.50    1.20    --   43.30  77.00 -60.00  206
 85  \w     83.00 133.00   0.50    4.00    --  111.75  77.00-120.00  100
;
_diffrn_measurement_device 'four-circle diffractometer'
_diffrn_measurement_device_type 'XtaLAB Synergy, Dualflex, HyPix'
_diffrn_measurement_method '\w scans'
_diffrn_orient_matrix_type 'CrysAlisPro convention (1999,Acta A55,543-557)'
_diffrn_orient_matrix_UB_11 0.0837231000
_diffrn_orient_matrix_UB_12 -0.1016123000
_diffrn_orient_matrix_UB_13 0.0783973000
_diffrn_orient_matrix_UB_21 0.0919216000
_diffrn_orient_matrix_UB_22 0.0905336000
_diffrn_orient_matrix_UB_23 0.0544153000
_diffrn_orient_matrix_UB_31 -0.3319252000
_diffrn_orient_matrix_UB_32 0.0046853000
_diffrn_orient_matrix_UB_33 0.0360399000
_diffrn_radiation_monochromator mirror
_diffrn_radiation_probe x-ray
_diffrn_radiation_type 'Cu K\a'
_diffrn_radiation_wavelength 1.54184
_diffrn_reflns_av_R_equivalents 0.0426
_diffrn_reflns_av_unetI/netI 0.0251
_diffrn_reflns_Laue_measured_fraction_full 1.000
_diffrn_reflns_Laue_measured_fraction_max 0.994
_diffrn_reflns_limit_h_max 5
_diffrn_reflns_limit_h_min -5
_diffrn_reflns_limit_k_max 14
_diffrn_reflns_limit_k_min -14
_diffrn_reflns_limit_l_max 19
_diffrn_reflns_limit_l_min -19
_diffrn_reflns_number 15874
_diffrn_reflns_point_group_measured_fraction_full 1.000
_diffrn_reflns_point_group_measured_fraction_max 0.994
_diffrn_reflns_theta_full 67.684
_diffrn_reflns_theta_max 76.860
_diffrn_reflns_theta_min 2.926
_diffrn_source 'micro-focus sealed X-ray tube'
_diffrn_source_type 'PhotonJet (Cu) X-ray Source'
_exptl_absorpt_coefficient_mu 18.289
_exptl_absorpt_correction_T_max 1.00000
_exptl_absorpt_correction_T_min 0.45933
_exptl_absorpt_correction_type multi-scan
_exptl_absorpt_process_details
;
CrysAlisPro 1.171.41.111a (Rigaku Oxford Diffraction, 2021)
Empirical absorption correction using spherical harmonics,
implemented in SCALE3 ABSPACK scaling algorithm.
;
_exptl_crystal_colour colourless
_exptl_crystal_colour_primary colourless
_exptl_crystal_density_diffrn 1.830
_exptl_crystal_description needle
_exptl_crystal_F_000 408
_exptl_crystal_recrystallization_method 'crystallized from ethyl acetate'
_exptl_crystal_size_max 0.236
_exptl_crystal_size_mid 0.032
_exptl_crystal_size_min 0.016
_refine_diff_density_max 0.426
_refine_diff_density_min -0.425
_refine_diff_density_rms 0.061
_refine_ls_extinction_method none
_refine_ls_goodness_of_fit_ref 1.102
_refine_ls_hydrogen_treatment constr
_refine_ls_matrix_type full
_refine_ls_number_parameters 192
_refine_ls_number_reflns 3214
_refine_ls_number_restraints 0
_refine_ls_restrained_S_all 1.102
_refine_ls_R_factor_all 0.0240
_refine_ls_R_factor_gt 0.0228
_refine_ls_shift/su_max 0.000
_refine_ls_shift/su_mean 0.000
_refine_ls_structure_factor_coef Fsqd
_refine_ls_weighting_details 'w=1/[\s^2^(Fo^2^)+(0.0307P)^2^+0.2288P] where P=(Fo^2^+2Fc^2^)/3'
_refine_ls_weighting_scheme calc
_refine_ls_wR_factor_gt 0.0609
_refine_ls_wR_factor_ref 0.0615
_reflns_Friedel_coverage 0.000
_reflns_number_gt 3028
_reflns_number_total 3214
_reflns_threshold_expression 'I > 2\s(I)'
_cod_data_source_file d2cc02047e2.cif
_cod_data_source_block I-Me_4Cl-BA
_cod_database_code 7130408
_shelx_shelxl_version_number 2018/3
_chemical_oxdiff_formula C14H12N2O3Cl1I1
_shelx_space_group_comment
;
The symmetry employed for this shelxl refinement is uniquely defined
by the following loop, which should always be used as a source of
symmetry information in preference to the above space-group names.
They are only intended as comments.
;
_reflns_odcompleteness_completeness 99.08
_reflns_odcompleteness_iscentric 1
_reflns_odcompleteness_theta 77.17
_olex2_refinement_description
;
1. Fixed Uiso
 At 1.2 times of:
  All C(H) groups, All N(H) groups
 At 1.5 times of:
  All C(H,H,H) groups, All O(H) groups
2.a Aromatic/amide H refined with riding coordinates:
 N8(H8), C16(H16), C17(H17), C14(H14), C13(H13), C6(H6), C3(H3), C5(H5)
2.b Idealised Me refined as rotating group:
 C11(H11A,H11B,H11C)
2.c Idealised tetrahedral OH refined as rotating group:
 O21(H21)
;
_olex2_date_sample_data_collection 2021-06-15
_olex2_date_sample_submission 2021-06-15
_olex2_exptl_crystal_mounting_method 'mounted on a MITeGen loop'
_olex2_submission_special_instructions 'No special instructions were received'
_oxdiff_exptl_absorpt_empirical_details
;
Empirical correction (ABSPACK) includes:
- Absorption correction using spherical harmonics
- Frame scaling
;
_oxdiff_exptl_absorpt_empirical_full_max 1.893
_oxdiff_exptl_absorpt_empirical_full_min 0.569

loop_
_space_group_symop_operation_xyz
'x, y, z'
'-x, -y, -z'

loop_
_atom_site_label
_atom_site_type_symbol
_atom_site_fract_x
_atom_site_fract_y
_atom_site_fract_z
_atom_site_U_iso_or_equiv
_atom_site_adp_type
_atom_site_occupancy
_atom_site_site_symmetry_order
_atom_site_calc_flag
_atom_site_refinement_flags_posn
_atom_site_refinement_flags_adp
_atom_site_refinement_flags_occupancy
_atom_site_disorder_assembly
_atom_site_disorder_group
I7 I 0.80093(4) 0.10114(2) 0.20037(2) 0.04752(7) Uani 1 1 d . . . . .
Cl19 Cl -0.34675(14) 0.84890(5) 0.58830(4) 0.04592(14) Uani 1 1 d . . . . .
O20 O 0.5984(4) 0.73609(17) 0.26388(12) 0.0461(4) Uani 1 1 d . . . . .
O21 O 0.5272(5) 0.55495(16) 0.34477(12) 0.0503(5) Uani 1 1 d . . . . .
H21 H 0.643293 0.535093 0.305854 0.075 Uiso 1 1 calc R U . . .
O10 O 1.4157(5) 0.67883(19) 0.04415(14) 0.0562(5) Uani 1 1 d . . . . .
N8 N 1.0463(5) 0.63508(19) 0.15097(14) 0.0416(4) Uani 1 1 d . . . . .
H8 H 0.933208 0.666808 0.188435 0.050 Uiso 1 1 calc R U . . .
N2 N 0.8397(5) 0.46367(19) 0.22504(13) 0.0408(4) Uani 1 1 d . . . . .
C1 C 1.0244(5) 0.5139(2) 0.15851(15) 0.0369(5) Uani 1 1 d . . . . .
C15 C -0.1094(5) 0.7965(2) 0.51193(16) 0.0365(5) Uani 1 1 d . . . . .
C12 C 0.2776(5) 0.7142(2) 0.39267(15) 0.0347(4) Uani 1 1 d . . . . .
C16 C -0.0121(6) 0.6787(2) 0.52982(16) 0.0389(5) Uani 1 1 d . . . . .
H16 H -0.076886 0.626800 0.582427 0.047 Uiso 1 1 calc R U . . .
C4 C 0.9151(6) 0.2785(2) 0.18153(16) 0.0381(5) Uani 1 1 d . . . . .
C18 C 0.4839(6) 0.6705(2) 0.32750(16) 0.0386(5) Uani 1 1 d . . . . .
C17 C 0.1808(6) 0.6383(2) 0.46978(16) 0.0383(5) Uani 1 1 d . . . . .
H17 H 0.248514 0.557546 0.481126 0.046 Uiso 1 1 calc R U . . .
C14 C -0.0187(6) 0.8739(2) 0.43572(16) 0.0391(5) Uani 1 1 d . . . . .
H14 H -0.089708 0.954204 0.424266 0.047 Uiso 1 1 calc R U . . .
C13 C 0.1777(6) 0.8322(2) 0.37633(16) 0.0395(5) Uani 1 1 d . . . . .
H13 H 0.244318 0.884617 0.324188 0.047 Uiso 1 1 calc R U . . .
C6 C 1.1707(6) 0.4478(2) 0.10236(16) 0.0425(5) Uani 1 1 d . . . . .
H6 H 1.307336 0.484071 0.056956 0.051 Uiso 1 1 calc R U . . .
C9 C 1.2223(6) 0.7112(2) 0.09238(16) 0.0425(5) Uani 1 1 d . . . . .
C3 C 0.7856(6) 0.3479(2) 0.23623(16) 0.0417(5) Uani 1 1 d . . . . .
H3 H 0.653807 0.312724 0.283325 0.050 Uiso 1 1 calc R U . . .
C5 C 1.1131(6) 0.3291(2) 0.11406(16) 0.0412(5) Uani 1 1 d . . . . .
H5 H 1.208061 0.282630 0.076335 0.049 Uiso 1 1 calc R U . . .
C11 C 1.1535(8) 0.8395(3) 0.0931(2) 0.0549(7) Uani 1 1 d . . . . .
H11A H 1.340574 0.884124 0.077680 0.082 Uiso 1 1 calc R U . . .
H11B H 1.081959 0.847101 0.152316 0.082 Uiso 1 1 calc R U . . .
H11C H 0.993303 0.870713 0.049856 0.082 Uiso 1 1 calc R U . . .

loop_
_atom_site_aniso_label
_atom_site_aniso_U_11
_atom_site_aniso_U_22
_atom_site_aniso_U_33
_atom_site_aniso_U_23
_atom_site_aniso_U_13
_atom_site_aniso_U_12
I7 0.05338(11) 0.03603(10) 0.05357(11) -0.01084(7) 0.00425(7) -0.00059(7)
Cl19 0.0507(3) 0.0397(3) 0.0484(3) -0.0123(2) 0.0133(2) -0.0053(2)
O20 0.0540(10) 0.0430(10) 0.0400(9) -0.0059(7) 0.0098(8) -0.0032(8)
O21 0.0700(12) 0.0352(9) 0.0437(10) -0.0058(7) 0.0180(9) 0.0024(8)
O10 0.0617(12) 0.0507(11) 0.0542(11) -0.0071(9) 0.0205(9) -0.0077(9)
N8 0.0451(11) 0.0377(11) 0.0412(10) -0.0072(8) 0.0082(8) -0.0019(9)
N2 0.0481(11) 0.0390(11) 0.0349(10) -0.0076(8) 0.0075(8) -0.0009(9)
C1 0.0368(11) 0.0376(12) 0.0357(11) -0.0067(9) 0.0005(9) -0.0006(9)
C15 0.0372(11) 0.0342(12) 0.0393(11) -0.0098(9) 0.0023(9) -0.0049(9)
C12 0.0371(11) 0.0334(11) 0.0337(10) -0.0064(9) 0.0006(9) -0.0047(9)
C16 0.0456(12) 0.0326(11) 0.0371(11) -0.0031(9) 0.0021(9) -0.0067(10)
C4 0.0442(12) 0.0314(11) 0.0381(11) -0.0061(9) -0.0008(9) -0.0010(9)
C18 0.0424(12) 0.0354(12) 0.0374(11) -0.0059(9) 0.0002(9) -0.0038(9)
C17 0.0434(12) 0.0293(11) 0.0405(12) -0.0031(9) -0.0008(10) -0.0022(9)
C14 0.0448(12) 0.0297(11) 0.0417(12) -0.0047(9) -0.0005(10) -0.0021(9)
C13 0.0465(12) 0.0323(12) 0.0373(11) -0.0010(9) 0.0023(9) -0.0053(10)
C6 0.0438(12) 0.0443(14) 0.0378(11) -0.0058(10) 0.0065(10) -0.0002(10)
C9 0.0454(13) 0.0426(14) 0.0372(12) -0.0030(10) 0.0004(10) -0.0029(10)
C3 0.0492(13) 0.0372(12) 0.0380(11) -0.0066(10) 0.0090(10) -0.0032(10)
C5 0.0440(12) 0.0411(13) 0.0386(11) -0.0098(10) 0.0041(10) 0.0040(10)
C11 0.0690(18) 0.0386(14) 0.0533(16) -0.0016(12) 0.0076(13) -0.0023(13)

loop_
_atom_type_symbol
_atom_type_description
_atom_type_scat_dispersion_real
_atom_type_scat_dispersion_imag
_atom_type_scat_source
C C 0.0181 0.0091 'International Tables Vol C Tables 4.2.6.8 and 6.1.1.4'
H H 0.0000 0.0000 'International Tables Vol C Tables 4.2.6.8 and 6.1.1.4'
Cl Cl 0.3639 0.7018 'International Tables Vol C Tables 4.2.6.8 and 6.1.1.4'
I I -0.3257 6.8362 'International Tables Vol C Tables 4.2.6.8 and 6.1.1.4'
N N 0.0311 0.0180 'International Tables Vol C Tables 4.2.6.8 and 6.1.1.4'
O O 0.0492 0.0322 'International Tables Vol C Tables 4.2.6.8 and 6.1.1.4'

loop_
_geom_angle_atom_site_label_1
_geom_angle_atom_site_label_2
_geom_angle_atom_site_label_3
_geom_angle
_geom_angle_site_symmetry_1
_geom_angle_site_symmetry_3
_geom_angle_publ_flag
C9 N8 C1 128.0(2) . . ?
C1 N2 C3 119.2(2) . . ?
N8 C1 C6 125.0(2) . . ?
N2 C1 N8 113.5(2) . . ?
N2 C1 C6 121.5(2) . . ?
C16 C15 Cl19 119.00(18) . . ?
C16 C15 C14 121.8(2) . . ?
C14 C15 Cl19 119.24(19) . . ?
C17 C12 C18 121.0(2) . . ?
C13 C12 C18 119.7(2) . . ?
C13 C12 C17 119.3(2) . . ?
C17 C16 C15 118.7(2) . . ?
C3 C4 I7 119.37(18) . . ?
C3 C4 C5 119.0(2) . . ?
C5 C4 I7 121.65(18) . . ?
O20 C18 O21 123.7(2) . . ?
O20 C18 C12 122.9(2) . . ?
O21 C18 C12 113.4(2) . . ?
C16 C17 C12 120.9(2) . . ?
C15 C14 C13 118.9(2) . . ?
C14 C13 C12 120.4(2) . . ?
C5 C6 C1 118.9(2) . . ?
O10 C9 N8 123.4(3) . . ?
O10 C9 C11 122.8(2) . . ?
N8 C9 C11 113.8(2) . . ?
N2 C3 C4 122.1(2) . . ?
C6 C5 C4 119.2(2) . . ?

loop_
_geom_bond_atom_site_label_1
_geom_bond_atom_site_label_2
_geom_bond_distance
_geom_bond_site_symmetry_2
_geom_bond_publ_flag
I7 C4 2.090(2) . ?
Cl19 C15 1.739(2) . ?
O20 C18 1.221(3) . ?
O21 C18 1.315(3) . ?
O10 C9 1.213(3) . ?
N8 C1 1.390(3) . ?
N8 C9 1.370(3) . ?
N2 C1 1.340(3) . ?
N2 C3 1.345(3) . ?
C1 C6 1.399(3) . ?
C15 C16 1.384(3) . ?
C15 C14 1.384(3) . ?
C12 C18 1.488(3) . ?
C12 C17 1.394(3) . ?
C12 C13 1.390(3) . ?
C16 C17 1.379(4) . ?
C4 C3 1.380(3) . ?
C4 C5 1.387(3) . ?
C14 C13 1.387(4) . ?
C6 C5 1.380(4) . ?
C9 C11 1.505(4) . ?
